data_9013338
loop_
_publ_author_name
'Sokolova, E.'
'Hawthorne, F. C.'

_publ_section_title
;The crystal chemistry of the scapolite-group minerals. I. crystal structure
 and long-range order Locality: Sluydyanka, Russia Note: S16
;
_journal_name_full 'The Canadian Mineralogist'
_journal_page_first 1527
_journal_page_last 1554
_journal_paper_doi 10.3749/canmin.46.6.1527
_journal_volume 46
_journal_year 2008
_chemical_compound_source 'Sluydyanka, Russia'
_chemical_formula_sum 'C2.84 Al5.16 Ca3.12 Cl0.02 K0.04 Na0.84 O53.6 S0.27 Si6.84'
_chemical_name_mineral Scapolite
_space_group_IT_number 87
_symmetry_space_group_name_Hall '-I 4'
_symmetry_space_group_name_H-M 'I 4/m'
_cell_angle_alpha 90
_cell_angle_beta 90
_cell_angle_gamma 90
_cell_length_a 12.1713
_cell_length_b 12.1713
_cell_length_c 7.5801
_cell_formula_units_Z 2
_cell_volume 1122.920
_database_code_amcsd 0006229
_exptl_crystal_density_diffrn 4.076
_cod_original_formula_sum '(Ca3.12 Na.84 K.04) (Al5.16 Si6.84) O53.6 Cl.02 C2.84 S.27'
_cod_database_code 9013338

loop_
_space_group_symop_operation_xyz
x,y,z
1/2+x,1/2+y,1/2+z
y,-x,-z
1/2+y,1/2-x,1/2-z
-y,x,z
1/2-y,1/2+x,1/2+z
x,y,-z
1/2+x,1/2+y,1/2-z
-x,-y,z
1/2-x,1/2-y,1/2+z
-y,x,-z
1/2-y,1/2+x,1/2-z
y,-x,z
1/2+y,1/2-x,1/2+z
-x,-y,-z
1/2-x,1/2-y,1/2-z

loop_
_atom_site_label
_atom_site_fract_x
_atom_site_fract_y
_atom_site_fract_z
_atom_site_occupancy
_atom_site_U_iso_or_equiv
Ca 0.35772 0.28246 0.00000 0.78000 0.02480
Na 0.35772 0.28246 0.00000 0.21000 0.02480
K 0.35772 0.28246 0.00000 0.01000 0.02480
Al1 0.16074 0.09196 0.00000 0.29000 0.00940
Si1 0.16074 0.09196 0.00000 0.71000 0.00940
Si2 0.16017 0.41304 0.20691 0.50000 0.01070
Al2 0.16017 0.41304 0.20691 0.50000 0.01070
O1 0.04150 0.15170 0.00000 1.00000 0.01790
O2 0.18660 0.37250 0.00000 1.00000 0.01640
O3 0.44944 0.15064 0.20650 1.00000 0.01920
O4 0.26683 0.36535 0.67330 1.00000 0.02230
O7 0.11200 0.01900 0.50000 1.00000 0.02700
O8 -0.06800 0.05600 0.50000 1.00000 0.13000
O9 -0.00500 -0.11800 0.50000 1.00000 0.25000
O10 0.02100 -0.09730 0.59400 1.00000 0.03600
Cl 0.00000 0.00000 0.50000 0.02000 0.01470
C 0.00900 -0.01400 0.50000 0.71000 -0.06200
O12 0.00900 -0.01400 0.50000 0.71000 -0.06200
O13 0.00900 -0.01400 0.50000 0.71000 -0.06200
O14 0.00900 -0.01400 0.50000 0.71000 -0.06200
S 0.00000 0.00000 0.50000 0.27000 0.01470
O15 0.00000 0.00000 0.50000 0.27000 0.01470
O16 0.00000 0.00000 0.50000 0.27000 0.01470
O17 0.00000 0.00000 0.50000 0.27000 0.01470
O18 0.00000 0.00000 0.50000 0.27000 0.01470

loop_
_cod_related_entry_id
_cod_related_entry_database
_cod_related_entry_code
1 AMCSD 0006229
